data_7054183
loop_
_publ_author_name
'Fisher, Matthew G.'
'Gale, Philip A.'
'Light, Mark E.'

_publ_section_title
;
 A simple benzimidazole-based receptor for barbiturate and urea neutral
 guests that functions in polar solvent mixtures
;
_journal_issue 9
_journal_name_full 'New Journal of Chemistry'
_journal_page_first 1583
_journal_paper_doi 10.1039/b705854c
_journal_volume 31
_journal_year 2007
_chemical_formula_sum 'C33 H39 N9 O7 S2'
_chemical_formula_weight 737.85
_chemical_name_systematic
;
?
;
_space_group_IT_number 2
_symmetry_cell_setting triclinic
_symmetry_space_group_name_Hall '-P 1'
_symmetry_space_group_name_H-M 'P -1'
_atom_sites_solution_hydrogens geom
_atom_sites_solution_primary direct
_atom_sites_solution_secondary difmap
_audit_creation_method SHELXL-97
_cell_angle_alpha 64.158(2)
_cell_angle_beta 86.751(3)
_cell_angle_gamma 70.732(3)
_cell_formula_units_Z 2
_cell_length_a 9.9882(4)
_cell_length_b 14.1537(5)
_cell_length_c 14.7208(8)
_cell_measurement_reflns_used 17300
_cell_measurement_temperature 120(2)
_cell_measurement_theta_max 27.48
_cell_measurement_theta_min 2.91
_cell_volume 1758.73(14)
_computing_cell_refinement 'DENZO (Otwinowski & Minor, 1997) & COLLECT (Hooft, R.W.W., 1998)'
_computing_data_collection 'COLLECT (Hooft, R.W.W., 1998)'
_computing_data_reduction 'DENZO (Otwinowski & Minor, 1997) & COLLECT (Hooft, R.W.W., 1998)'
_computing_molecular_graphics 'CAMERON (Watkin, et al., 1993)'
_computing_publication_material 'WINGX (Farrugia, 1998)'
_computing_structure_refinement 'SHELXL-97 (Sheldrick, 1997)'
_computing_structure_solution 'SHELXS-97 (Sheldrick, 1997)'
_diffrn_ambient_temperature 120(2)
_diffrn_detector_area_resol_mean 9.091
_diffrn_measured_fraction_theta_full 0.944
_diffrn_measured_fraction_theta_max 0.944
_diffrn_measurement_device_type 'Bruker-Nonius CCD camera on \k-goniostat'
_diffrn_measurement_method '\f & \w scans to fill the asymmetric unit'
_diffrn_radiation_monochromator graphite
_diffrn_radiation_source 'Bruker Nonius FR591 Rotating Anode'
_diffrn_radiation_type MoK\a
_diffrn_radiation_wavelength 0.71073
_diffrn_reflns_av_R_equivalents 0.0609
_diffrn_reflns_av_sigmaI/netI 0.0823
_diffrn_reflns_limit_h_max 12
_diffrn_reflns_limit_h_min -12
_diffrn_reflns_limit_k_max 17
_diffrn_reflns_limit_k_min -18
_diffrn_reflns_limit_l_max 19
_diffrn_reflns_limit_l_min -16
_diffrn_reflns_number 20558
_diffrn_reflns_theta_full 27.48
_diffrn_reflns_theta_max 27.48
_diffrn_reflns_theta_min 3.08
_diffrn_standards_number 0
_exptl_absorpt_coefficient_mu 0.213
_exptl_absorpt_correction_T_max 0.9853
_exptl_absorpt_correction_T_min 0.9297
_exptl_absorpt_correction_type multi-scan
_exptl_absorpt_process_details
;
SADABS V2.10 (Sheldrick, G.M., 2003)
;
_exptl_crystal_colour Colourless
_exptl_crystal_density_diffrn 1.393
_exptl_crystal_density_method 'not measured'
_exptl_crystal_description Block
_exptl_crystal_F_000 776
_exptl_crystal_size_max 0.4
_exptl_crystal_size_mid 0.12
_exptl_crystal_size_min 0.07
_refine_diff_density_max 0.898
_refine_diff_density_min -0.489
_refine_diff_density_rms 0.073
_refine_ls_extinction_method none
_refine_ls_goodness_of_fit_ref 1.023
_refine_ls_hydrogen_treatment mixed
_refine_ls_matrix_type full
_refine_ls_number_parameters 499
_refine_ls_number_reflns 7607
_refine_ls_number_restraints 0
_refine_ls_restrained_S_all 1.023
_refine_ls_R_factor_all 0.0976
_refine_ls_R_factor_gt 0.0561
_refine_ls_shift/su_max 0.030
_refine_ls_shift/su_mean 0.002
_refine_ls_structure_factor_coef Fsqd
_refine_ls_weighting_details 'calc w=1/[\s^2^(Fo^2^)+(0.0604P)^2^+0.9820P] where P=(Fo^2^+2Fc^2^)/3'
_refine_ls_weighting_scheme calc
_refine_ls_wR_factor_gt 0.1274
_refine_ls_wR_factor_ref 0.1467
_reflns_number_gt 5105
_reflns_number_total 7607
_reflns_threshold_expression >2sigma(I)
_cod_data_source_file b705854c.txt
_cod_data_source_block 2007sot0234
_cod_depositor_comments
;
The following automatic conversions were performed:

'_symmetry_cell_setting' value 'Triclinic' changed to 'triclinic'
according to
/usr/data/users/saulius/automatic-downloads/retrospective/RSC/lib/dictionaries/cif_core.dic
dictionary named 'cif_core.dic' version 2.4.2 from 2011-04-26.

Automatic conversion script
Id: cif_fix_values 2281 2013-09-26 08:29:07Z andrius 
;
_cod_original_cell_volume 1758.73(13)
_cod_original_sg_symbol_H-M P-1
_cod_database_code 7054183

loop_
_symmetry_equiv_pos_as_xyz
'x, y, z'
'-x, -y, -z'

loop_
_atom_site_label
_atom_site_type_symbol
_atom_site_fract_x
_atom_site_fract_y
_atom_site_fract_z
_atom_site_U_iso_or_equiv
_atom_site_adp_type
_atom_site_occupancy
_atom_site_symmetry_multiplicity
_atom_site_calc_flag
_atom_site_refinement_flags
_atom_site_disorder_assembly
_atom_site_disorder_group
O1 O 0.35340(2) 0.141053(17) 0.098908(17) 0.02867(8) Uani 1 1 d . . .
O2 O 1.06024(2) -0.229947(17) 0.214364(17) 0.02640(8) Uani 1 1 d . . .
N1 N 0.25796(3) 0.280017(19) -0.09726(2) 0.02224(9) Uani 1 1 d . . .
N2 N 0.42223(3) 0.261214(19) -0.204073(19) 0.02197(9) Uani 1 1 d . . .
N3 N 0.49365(3) 0.142829(19) -0.029220(19) 0.02054(8) Uani 1 1 d . . .
N4 N 0.71165(3) -0.030195(18) 0.112513(19) 0.01947(8) Uani 1 1 d . . .
N5 N 0.96470(3) -0.124953(19) 0.049102(19) 0.02136(9) Uani 1 1 d . . .
N6 N 1.08956(3) -0.119996(19) -0.09315(2) 0.02065(8) Uani 1 1 d . . .
N7 N 1.19837(3) -0.25618(2) 0.05785(2) 0.02477(9) Uani 1 1 d . . .
C1 C 0.19096(3) 0.35523(2) -0.19373(2) 0.02153(10) Uani 1 1 d . . .
C2 C 0.05185(4) 0.42800(2) -0.22789(2) 0.02537(10) Uani 1 1 d . . .
H2 H -0.0180 0.4345 -0.1824 0.030 Uiso 1 1 calc R . .
C3 C 0.02044(4) 0.49053(2) -0.33192(3) 0.02743(11) Uani 1 1 d . . .
H3 H -0.0733 0.5420 -0.3584 0.033 Uiso 1 1 calc R . .
C4 C 0.12278(4) 0.48011(3) -0.39932(3) 0.02819(11) Uani 1 1 d . . .
H4 H 0.0971 0.5250 -0.4702 0.034 Uiso 1 1 calc R . .
C5 C 0.26080(4) 0.40552(2) -0.36460(3) 0.02612(11) Uani 1 1 d . . .
H5 H 0.3298 0.3977 -0.4103 0.031 Uiso 1 1 calc R . .
C6 C 0.29427(3) 0.34248(2) -0.25983(2) 0.02230(10) Uani 1 1 d . . .
C7 C 0.39354(3) 0.22707(2) -0.10834(2) 0.01952(10) Uani 1 1 d . . .
C8 C 0.46835(3) 0.10362(2) 0.07059(2) 0.02118(10) Uani 1 1 d . . .
C9 C 0.58899(3) 0.01177(2) 0.14578(2) 0.02000(9) Uani 1 1 d . . .
C10 C 0.56758(4) -0.02608(2) 0.24838(2) 0.02484(11) Uani 1 1 d . . .
H10 H 0.4791 0.0064 0.2686 0.030 Uiso 1 1 calc R . .
C11 C 0.67632(4) -0.11124(3) 0.32011(2) 0.02773(11) Uani 1 1 d . . .
H11 H 0.6636 -0.1396 0.3903 0.033 Uiso 1 1 calc R . .
C12 C 0.80473(4) -0.15449(2) 0.28706(2) 0.02535(11) Uani 1 1 d . . .
H12 H 0.8822 -0.2126 0.3344 0.030 Uiso 1 1 calc R . .
C13 C 0.81814(3) -0.11156(2) 0.18386(2) 0.02049(10) Uani 1 1 d . . .
C14 C 0.95960(3) -0.16070(2) 0.15109(2) 0.02155(10) Uani 1 1 d . . .
C15 C 1.08280(3) -0.16599(2) 0.00554(2) 0.01971(10) Uani 1 1 d . . .
C16 C 1.21943(3) -0.18574(2) -0.10720(2) 0.02131(10) Uani 1 1 d . . .
C17 C 1.28310(4) -0.17638(2) -0.19625(2) 0.02563(11) Uani 1 1 d . . .
H17 H 1.2373 -0.1187 -0.2606 0.031 Uiso 1 1 calc R . .
C18 C 1.41582(4) -0.25467(2) -0.18699(3) 0.02758(11) Uani 1 1 d . . .
H18 H 1.4622 -0.2493 -0.2463 0.033 Uiso 1 1 calc R . .
C19 C 1.48322(4) -0.34113(3) -0.09314(3) 0.02874(11) Uani 1 1 d . . .
H19 H 1.5735 -0.3938 -0.0901 0.034 Uiso 1 1 calc R . .
C20 C 1.42056(4) -0.35158(3) -0.00388(3) 0.02879(11) Uani 1 1 d . . .
H20 H 1.4658 -0.4101 0.0603 0.035 Uiso 1 1 calc R . .
C21 C 1.28854(3) -0.27209(2) -0.01345(2) 0.02295(10) Uani 1 1 d . . .
O3 O 0.75045(2) 0.063823(16) -0.124470(16) 0.02377(7) Uani 1 1 d . . .
O4 O 0.98195(3) -0.031582(19) -0.359996(18) 0.03633(9) Uani 1 1 d . . .
O5 O 0.55480(3) 0.27705(2) -0.450067(18) 0.03607(9) Uani 1 1 d . . .
N8 N 0.87274(3) 0.02373(2) -0.245195(19) 0.02359(9) Uani 1 1 d . . .
N9 N 0.65347(3) 0.16886(2) -0.288223(19) 0.02233(9) Uani 1 1 d . . .
C22 C 0.75921(3) 0.08501(2) -0.21455(2) 0.02030(10) Uani 1 1 d . . .
C23 C 0.88722(4) 0.03758(2) -0.34323(2) 0.02425(11) Uani 1 1 d . . .
C24 C 0.78957(4) 0.14390(2) -0.42742(2) 0.02345(10) Uani 1 1 d . . .
C25 C 0.65573(4) 0.20104(2) -0.39065(2) 0.02470(11) Uani 1 1 d . . .
C26 C 0.74999(4) 0.12125(3) -0.51358(2) 0.02890(11) Uani 1 1 d . . .
H26A H 0.6966 0.1933 -0.5710 0.035 Uiso 1 1 calc R . .
H26B H 0.8387 0.0865 -0.5376 0.035 Uiso 1 1 calc R . .
C27 C 0.66030(4) 0.04541(3) -0.48238(3) 0.04416(13) Uani 1 1 d . . .
H27A H 0.7111 -0.0253 -0.4242 0.066 Uiso 1 1 calc R . .
H27B H 0.6432 0.0309 -0.5392 0.066 Uiso 1 1 calc R . .
H27C H 0.5689 0.0819 -0.4637 0.066 Uiso 1 1 calc R . .
C28 C 0.87164(4) 0.22926(3) -0.46533(3) 0.02620(11) Uani 1 1 d . . .
H28A H 0.8067 0.3020 -0.5157 0.031 Uiso 1 1 calc R . .
H28B H 0.8962 0.2400 -0.4071 0.031 Uiso 1 1 calc R . .
C29 C 1.00806(4) 0.19592(3) -0.51323(3) 0.03439(12) Uani 1 1 d . . .
H29A H 1.0740 0.1242 -0.4640 0.052 Uiso 1 1 calc R . .
H29B H 1.0529 0.2531 -0.5330 0.052 Uiso 1 1 calc R . .
H29C H 0.9848 0.1890 -0.5734 0.052 Uiso 1 1 calc R . .
S1A S 0.381514(11) 0.454845(7) 0.313770(7) 0.02670(3) Uani 0.8807(2) 1 d P A 1
O6A O 0.29819(3) 0.51789(2) 0.21113(2) 0.02945(9) Uani 0.8807(2) 1 d P A 1
C30A C 0.33864(5) 0.55023(3) 0.36733(3) 0.03327(9) Uani 0.8807(2) 1 d P A 1
H30A H 0.3590 0.6177 0.3213 0.050 Uiso 0.8807(2) 1 calc PR A 1
H30B H 0.3960 0.5157 0.4327 0.050 Uiso 0.8807(2) 1 calc PR A 1
H30C H 0.2372 0.5701 0.3776 0.050 Uiso 0.8807(2) 1 calc PR A 1
C31A C 0.56173(4) 0.44904(3) 0.29112(3) 0.03327(9) Uani 0.8807(2) 1 d P A 1
H31A H 0.6005 0.4035 0.2549 0.050 Uiso 0.8807(2) 1 calc PR A 1
H31B H 0.6196 0.4157 0.3561 0.050 Uiso 0.8807(2) 1 calc PR A 1
H31C H 0.5635 0.5247 0.2500 0.050 Uiso 0.8807(2) 1 calc PR A 1
S1B S 0.38429(8) 0.53082(5) 0.25775(5) 0.02670(3) Uani 0.1193(2) 1 d P A 2
O6B O 0.3084(2) 0.45655(15) 0.25090(15) 0.02945(9) Uani 0.1193(2) 1 d P A 2
C30B C 0.3816(3) 0.5542(2) 0.3735(2) 0.03327(9) Uani 0.1193(2) 1 d P A 2
H30D H 0.2859 0.6017 0.3760 0.050 Uiso 0.1193(2) 1 calc PR A 2
H30E H 0.4504 0.5909 0.3711 0.050 Uiso 0.1193(2) 1 calc PR A 2
H30F H 0.4072 0.4823 0.4342 0.050 Uiso 0.1193(2) 1 calc PR A 2
C31B C 0.5573(3) 0.4492(2) 0.3081(2) 0.03327(9) Uani 0.1193(2) 1 d P A 2
H31D H 0.5588 0.3994 0.3800 0.050 Uiso 0.1193(2) 1 calc PR A 2
H31E H 0.6129 0.4969 0.3016 0.050 Uiso 0.1193(2) 1 calc PR A 2
H31F H 0.5988 0.4045 0.2715 0.050 Uiso 0.1193(2) 1 calc PR A 2
S2 S 0.032310(10) 0.297044(7) 0.128539(7) 0.03113(3) Uani 1 1 d . . .
O7 O 0.04928(3) 0.335914(19) 0.017107(18) 0.03527(9) Uani 1 1 d . . .
C32 C -0.12541(4) 0.40173(3) 0.13347(3) 0.04258(13) Uani 1 1 d . . .
H32A H -0.1176 0.4757 0.0935 0.064 Uiso 1 1 calc R . .
H32B H -0.1357 0.3890 0.2041 0.064 Uiso 1 1 calc R . .
H32C H -0.2089 0.3976 0.1055 0.064 Uiso 1 1 calc R . .
C33 C 0.15937(4) 0.33145(3) 0.17776(3) 0.05397(14) Uani 1 1 d . . .
H33A H 0.2558 0.2823 0.1790 0.081 Uiso 1 1 calc R . .
H33B H 0.1408 0.3217 0.2468 0.081 Uiso 1 1 calc R . .
H33C H 0.1513 0.4092 0.1345 0.081 Uiso 1 1 calc R . .
H98 H 0.5761(4) 0.1142(3) -0.0460(3) 0.0283(10) Uiso 1 1 d . . .
H97 H 0.8899(4) -0.0716(3) 0.0084(3) 0.0372(11) Uiso 1 1 d . . .
H94 H 0.9423(5) -0.0304(3) -0.1904(3) 0.0550(14) Uiso 1 1 d . . .
H96 H 1.2096(4) -0.3005(3) 0.1234(3) 0.0374(11) Uiso 1 1 d . . .
H99 H 0.2258(4) 0.2700(3) -0.0420(3) 0.0452(12) Uiso 1 1 d . . .
H95 H 0.5767(5) 0.2044(3) -0.2646(3) 0.0576(14) Uiso 1 1 d . . .

loop_
_atom_site_aniso_label
_atom_site_aniso_U_11
_atom_site_aniso_U_22
_atom_site_aniso_U_33
_atom_site_aniso_U_23
_atom_site_aniso_U_13
_atom_site_aniso_U_12
O1 0.02388(11) 0.03191(9) 0.02941(10) -0.01520(7) 0.01044(9) -0.00748(8)
O2 0.02314(11) 0.02905(9) 0.02477(10) -0.01207(7) 0.00084(9) -0.00568(8)
N1 0.02037(12) 0.02521(9) 0.02482(11) -0.01437(7) 0.00781(10) -0.00850(9)
N2 0.01759(12) 0.02361(10) 0.02321(11) -0.01142(8) 0.00368(10) -0.00400(9)
N3 0.01669(12) 0.02280(9) 0.02275(11) -0.01222(7) 0.00667(10) -0.00524(8)
N4 0.01963(11) 0.02037(9) 0.02339(11) -0.01211(7) 0.00459(10) -0.00982(8)
N5 0.01674(12) 0.02437(10) 0.02330(11) -0.01307(7) 0.00428(10) -0.00425(9)
N6 0.01922(12) 0.01881(9) 0.02303(11) -0.00947(7) 0.00656(10) -0.00580(8)
N7 0.02132(13) 0.02957(11) 0.02042(11) -0.01273(8) 0.00240(10) -0.00277(10)
C1 0.01945(14) 0.01920(11) 0.02776(14) -0.01147(9) 0.00356(12) -0.00747(10)
C2 0.02023(14) 0.02742(11) 0.03442(14) -0.01952(9) 0.00696(12) -0.00788(10)
C3 0.01826(14) 0.02765(12) 0.03710(16) -0.01657(10) 0.00087(13) -0.00524(11)
C4 0.02510(15) 0.02885(12) 0.02948(15) -0.01222(10) -0.00094(13) -0.00815(11)
C5 0.02313(15) 0.02754(12) 0.02791(14) -0.01343(9) 0.00588(13) -0.00781(11)
C6 0.01915(14) 0.02317(11) 0.02762(14) -0.01343(9) 0.00482(12) -0.00820(10)
C7 0.01820(13) 0.02025(10) 0.02416(13) -0.01265(8) 0.00599(11) -0.00811(9)
C8 0.02170(14) 0.02134(10) 0.02560(13) -0.01407(8) 0.00705(12) -0.00912(10)
C9 0.02205(14) 0.02134(10) 0.02409(13) -0.01411(8) 0.00678(11) -0.01147(9)
C10 0.02306(15) 0.02883(12) 0.02659(14) -0.01541(9) 0.00914(12) -0.01030(11)
C11 0.03176(16) 0.03532(13) 0.01859(14) -0.01197(10) 0.00934(13) -0.01544(11)
C12 0.02427(15) 0.02963(12) 0.02359(14) -0.01168(9) 0.00444(12) -0.01136(11)
C13 0.02188(13) 0.02188(10) 0.02351(13) -0.01300(8) 0.00561(11) -0.01085(9)
C14 0.02371(14) 0.01987(10) 0.02543(13) -0.01182(8) 0.00489(12) -0.01055(9)
C15 0.01671(13) 0.02015(10) 0.02509(13) -0.01285(8) 0.00324(11) -0.00590(9)
C16 0.02192(14) 0.02030(10) 0.02696(13) -0.01336(8) 0.00660(12) -0.01015(9)
C17 0.02689(15) 0.02500(12) 0.02698(15) -0.01181(9) 0.00911(13) -0.01182(11)
C18 0.02689(15) 0.02899(12) 0.03388(15) -0.01908(9) 0.01388(13) -0.01253(11)
C19 0.02079(15) 0.03035(12) 0.03849(16) -0.02020(10) 0.00643(13) -0.00645(11)
C20 0.02118(16) 0.03122(13) 0.03005(15) -0.01448(10) 0.00100(13) -0.00264(12)
C21 0.01881(14) 0.02931(11) 0.02579(13) -0.01674(9) 0.00388(12) -0.00823(10)
O3 0.02400(10) 0.02621(8) 0.01875(9) -0.00949(6) 0.00703(8) -0.00713(8)
O4 0.03846(14) 0.03126(10) 0.02796(11) -0.01523(7) 0.01002(10) 0.00365(10)
O5 0.02448(12) 0.04647(11) 0.02587(11) -0.01817(8) -0.00077(10) 0.00521(10)
N8 0.02364(13) 0.02353(10) 0.01859(11) -0.01013(8) 0.00532(10) -0.00138(9)
N9 0.01836(12) 0.02636(10) 0.02029(11) -0.01190(7) 0.00316(10) -0.00322(9)
C22 0.02247(14) 0.02036(11) 0.02053(13) -0.01049(8) 0.00770(12) -0.00914(10)
C23 0.02471(15) 0.02434(12) 0.02334(14) -0.01191(9) 0.00707(13) -0.00675(11)
C24 0.02207(15) 0.02689(12) 0.02020(13) -0.01148(9) 0.00342(12) -0.00563(11)
C25 0.02046(15) 0.03297(12) 0.02173(13) -0.01520(9) 0.00342(12) -0.00628(11)
C26 0.02630(16) 0.03987(13) 0.02521(14) -0.01974(10) 0.00728(13) -0.01024(12)
C27 0.03692(18) 0.06766(16) 0.05398(17) -0.04511(11) 0.01839(15) -0.02620(13)
C28 0.02466(16) 0.02603(12) 0.02336(14) -0.00968(10) 0.00247(13) -0.00485(11)
C29 0.03116(17) 0.04380(14) 0.03575(16) -0.02284(11) 0.01406(14) -0.01630(12)
S1A 0.02697(4) 0.02419(3) 0.02497(4) -0.00832(3) 0.00213(4) -0.00736(3)
O6A 0.02287(12) 0.03189(11) 0.02696(12) -0.01065(8) -0.00293(10) -0.00372(9)
C30A 0.03043(13) 0.03833(10) 0.03411(12) -0.01996(8) 0.00132(11) -0.00960(9)
C31A 0.03043(13) 0.03833(10) 0.03411(12) -0.01996(8) 0.00132(11) -0.00960(9)
S1B 0.02697(4) 0.02419(3) 0.02497(4) -0.00832(3) 0.00213(4) -0.00736(3)
O6B 0.02287(12) 0.03189(11) 0.02696(12) -0.01065(8) -0.00293(10) -0.00372(9)
C30B 0.03043(13) 0.03833(10) 0.03411(12) -0.01996(8) 0.00132(11) -0.00960(9)
C31B 0.03043(13) 0.03833(10) 0.03411(12) -0.01996(8) 0.00132(11) -0.00960(9)
S2 0.03186(4) 0.03867(3) 0.03543(4) -0.02417(2) 0.01387(3) -0.01804(3)
O7 0.03245(13) 0.03952(10) 0.02997(11) -0.01764(8) 0.01245(10) -0.00595(10)
C32 0.03269(17) 0.06282(14) 0.06128(17) -0.04834(10) 0.02311(15) -0.02526(12)
C33 0.03168(19) 0.08711(17) 0.07836(19) -0.06625(12) 0.01746(16) -0.02347(14)

loop_
_atom_type_symbol
_atom_type_description
_atom_type_scat_dispersion_real
_atom_type_scat_dispersion_imag
_atom_type_scat_source
C C 0.0033 0.0016 'International Tables Vol C Tables 4.2.6.8 and 6.1.1.4'
H H 0.0000 0.0000 'International Tables Vol C Tables 4.2.6.8 and 6.1.1.4'
N N 0.0061 0.0033 'International Tables Vol C Tables 4.2.6.8 and 6.1.1.4'
O O 0.0106 0.0060 'International Tables Vol C Tables 4.2.6.8 and 6.1.1.4'
S S 0.1246 0.1234 'International Tables Vol C Tables 4.2.6.8 and 6.1.1.4'

loop_
_geom_angle_atom_site_label_1
_geom_angle_atom_site_label_2
_geom_angle_atom_site_label_3
_geom_angle
C7 N1 C1 106.92(3)
C7 N2 C6 104.40(3)
C8 N3 C7 124.01(3)
C9 N4 C13 116.77(3)
C14 N5 C15 123.80(2)
C15 N6 C16 104.67(2)
C15 N7 C21 106.49(2)
N1 C1 C2 131.93(3)
N1 C1 C6 105.42(2)
C2 C1 C6 122.59(3)
C3 C2 C1 116.35(3)
C2 C3 C4 121.95(3)
C5 C4 C3 121.30(3)
C4 C5 C6 117.37(3)
C5 C6 N2 129.86(3)
C5 C6 C1 120.41(3)
N2 C6 C1 109.73(3)
N2 C7 N1 113.54(2)
N2 C7 N3 121.89(3)
N1 C7 N3 124.55(3)
O1 C8 N3 122.85(2)
O1 C8 C9 120.52(3)
N3 C8 C9 116.62(3)
N4 C9 C10 123.17(2)
N4 C9 C8 119.26(3)
C10 C9 C8 117.57(3)
C11 C10 C9 119.27(3)
C10 C11 C12 118.30(3)
C13 C12 C11 118.96(3)
N4 C13 C12 123.50(3)
N4 C13 C14 119.20(3)
C12 C13 C14 117.30(2)
O2 C14 N5 123.77(3)
O2 C14 C13 120.42(3)
N5 C14 C13 115.80(2)
N6 C15 N7 113.79(3)
N6 C15 N5 121.70(2)
N7 C15 N5 124.50(3)
N6 C16 C17 130.10(2)
N6 C16 C21 109.72(3)
C17 C16 C21 120.18(3)
C18 C17 C16 117.37(3)
C17 C18 C19 121.95(3)
C20 C19 C18 121.19(3)
C21 C20 C19 116.61(3)
C20 C21 N7 132.00(3)
C20 C21 C16 122.68(3)
N7 C21 C16 105.32(2)
C22 N8 C23 125.28(2)
C22 N9 C25 125.58(3)
O3 C22 N8 121.46(2)
O3 C22 N9 121.34(3)
N8 C22 N9 117.16(3)
O4 C23 N8 119.71(2)
O4 C23 C24 122.44(3)
N8 C23 C24 117.71(3)
C23 C24 C25 113.17(3)
C23 C24 C26 110.65(3)
C25 C24 C26 110.50(3)
C23 C24 C28 106.72(3)
C25 C24 C28 104.04(3)
C26 C24 C28 111.53(3)
O5 C25 N9 120.20(3)
O5 C25 C24 121.72(3)
N9 C25 C24 118.00(2)
C27 C26 C24 113.49(3)
C29 C28 C24 115.31(3)
O6A S1A C30A 105.510(17)
O6A S1A C31A 105.728(18)
C30A S1A C31A 98.46(2)
O6B S1B C31B 108.04(15)
O6B S1B C30B 120.45(14)
C31B S1B C30B 81.99(16)
O7 S2 C33 105.825(19)
O7 S2 C32 104.332(16)
C33 S2 C32 97.77(2)

loop_
_geom_bond_atom_site_label_1
_geom_bond_atom_site_label_2
_geom_bond_distance
O1 C8 1.2286(4)
O2 C14 1.2242(3)
N1 C7 1.3542(4)
N1 C1 1.3848(4)
N2 C7 1.3242(4)
N2 C6 1.3985(4)
N3 C8 1.3676(4)
N3 C7 1.3830(3)
N4 C9 1.3412(4)
N4 C13 1.3508(3)
N5 C14 1.3634(4)
N5 C15 1.3881(4)
N6 C15 1.3161(4)
N6 C16 1.3900(4)
N7 C15 1.3514(3)
N7 C21 1.3888(5)
C1 C2 1.3883(4)
C1 C6 1.4002(5)
C2 C3 1.3844(5)
C3 C4 1.4015(5)
C4 C5 1.3875(4)
C5 C6 1.3959(4)
C8 C9 1.4933(4)
C9 C10 1.3955(5)
C10 C11 1.3798(4)
C11 C12 1.3883(5)
C12 C13 1.3860(5)
C13 C14 1.5098(5)
C16 C17 1.3964(5)
C16 C21 1.3984(4)
C17 C18 1.3868(4)
C18 C19 1.3954(4)
C19 C20 1.3923(5)
C20 C21 1.3886(4)
O3 C22 1.2302(4)
O4 C23 1.2196(4)
O5 C25 1.2258(3)
N8 C22 1.3695(4)
N8 C23 1.3749(5)
N9 C22 1.3714(3)
N9 C25 1.3732(4)
C23 C24 1.5147(4)
C24 C25 1.5232(5)
C24 C26 1.5371(6)
C24 C28 1.5674(5)
C26 C27 1.5244(6)
C28 C29 1.5274(5)
S1A O6A 1.4996(3)
S1A C30A 1.7709(5)
S1A C31A 1.7934(5)
S1B O6B 1.522(3)
S1B C31B 1.718(3)
S1B C30B 1.870(4)
S2 O7 1.5052(3)
S2 C33 1.7868(5)
S2 C32 1.7951(4)

loop_
_geom_hbond_atom_site_label_D
_geom_hbond_atom_site_label_H
_geom_hbond_atom_site_label_A
_geom_hbond_distance_DH
_geom_hbond_distance_HA
_geom_hbond_distance_DA
_geom_hbond_angle_DHA
_geom_hbond_site_symmetry_A
N3 H98 O3 0.864(4) 2.132(4) 2.9769(4) 165.5(3) .
N5 H97 O3 0.878(3) 2.172(3) 3.0235(3) 163.2(4) .
N8 H94 N6 0.946(4) 1.802(4) 2.7406(4) 171.6(5) .
N1 H99 O7 0.827(4) 2.046(4) 2.7349(4) 140.4(3) .
N1 H99 O1 0.827(4) 2.173(3) 2.6906(3) 120.6(3) .
N7 H96 O2 0.881(3) 2.229(4) 2.7198(4) 114.9(3) .
N7 H96 O6A 0.881(3) 2.189(3) 2.8586(3) 132.4(4) 1_645
N7 H96 S1B 0.881(3) 2.486(3) 3.2229(6) 141.6(3) 1_645
N9 H95 N2 0.912(5) 1.862(5) 2.7700(4) 173.5(3) .
